data_2102942
loop_
_publ_author_name
'Billing, David G.'
'Lemmerer, Andreas'

_publ_section_title
;
 Synthesis, characterization and phase transitions in the
 inorganic--organic layered perovskite-type hybrids
 [(C~<i>n~</i>H~2<i>n~+1</i>NH~3~)~2~PbI~4~], <i>n</i> = 4, 5 and 6
;
_journal_issue 5
_journal_name_full 'Acta Crystallographica Section B'
_journal_page_first 735
_journal_page_last 747
_journal_paper_doi 10.1107/S0108768107031758
_journal_volume 63
_journal_year 2007
_chemical_formula_moiety '2(C6 H16 N), I4 Pb'
_chemical_formula_sum 'C12 H32 I4 N2 Pb'
_chemical_formula_weight 919.19
_chemical_name_systematic
;
  bis(hexylammonium)tetraiodoplumbate(II)
;
_space_group_IT_number 14
_symmetry_cell_setting monoclinic
_symmetry_space_group_name_Hall '-P 2yab'
_symmetry_space_group_name_H-M 'P 1 21/a 1'
_atom_sites_solution_hydrogens geom
_atom_sites_solution_primary direct
_atom_sites_solution_secondary difmap
_audit_conform_dict_name cif_core.dic
_audit_conform_dict_version 2.3
_audit_creation_method 'WinGX routine CIF_UPDATE'
_cell_angle_alpha 90
_cell_angle_beta 91.985(8)
_cell_angle_gamma 90
_cell_formula_units_Z 2
_cell_length_a 8.643(4)
_cell_length_b 8.845(4)
_cell_length_c 16.052(7)
_cell_measurement_reflns_used 866
_cell_measurement_temperature 173(2)
_cell_measurement_theta_max 56.438
_cell_measurement_theta_min 6.593
_cell_volume 1226.4(10)
_computing_cell_refinement 'SAINT-Plus (Bruker, 2004)'
_computing_data_collection 'APEX2 (Bruker, 2005)'
_computing_data_reduction 'SAINT-Plus and XPREP (Bruker 2004)'
_computing_molecular_graphics
;
Ortep-3 for Windows (Farrugia, 1997) and DIAMOND (Brandenburg, 1999)
;
_computing_publication_material
;
WinGX publication routines (Farrugia, 1999) and PLATON (Spek, 2003)
;
_computing_structure_refinement 'SHELXL-97 (Sheldrick, 1997b)'
_computing_structure_solution 'SHELXS-97 (Sheldrick, 1997a)'
_diffrn_ambient_temperature 173(2)
_diffrn_measured_fraction_theta_full 0.997
_diffrn_measured_fraction_theta_max 0.997
_diffrn_measurement_device_type 'Bruker APEX II CCD area detector'
_diffrn_measurement_method '\w scans'
_diffrn_radiation_monochromator graphite
_diffrn_radiation_source 'fine-focus sealed tube'
_diffrn_radiation_type MoK\a
_diffrn_radiation_wavelength 0.71073
_diffrn_reflns_av_R_equivalents 0.0922
_diffrn_reflns_limit_h_max 11
_diffrn_reflns_limit_h_min -11
_diffrn_reflns_limit_k_max 11
_diffrn_reflns_limit_k_min -11
_diffrn_reflns_limit_l_max 21
_diffrn_reflns_limit_l_min -18
_diffrn_reflns_number 11777
_diffrn_reflns_theta_full 28
_diffrn_reflns_theta_max 28
_diffrn_reflns_theta_min 1.27
_diffrn_standards_number 0
_exptl_absorpt_coefficient_mu 11.908
_exptl_absorpt_correction_T_max 0.7844
_exptl_absorpt_correction_T_min 0.1465
_exptl_absorpt_correction_type integration
_exptl_absorpt_process_details 'Bruker XPREP (Bruker, 2004)'
_exptl_crystal_colour yellow
_exptl_crystal_density_diffrn 2.489
_exptl_crystal_density_method 'not measured'
_exptl_crystal_description plate
_exptl_crystal_F_000 824
_exptl_crystal_size_max 0.32
_exptl_crystal_size_mid 0.16
_exptl_crystal_size_min 0.02
_refine_diff_density_max 4.928
_refine_diff_density_min -2.774
_refine_ls_extinction_method none
_refine_ls_goodness_of_fit_ref 1.206
_refine_ls_hydrogen_treatment constr
_refine_ls_matrix_type full
_refine_ls_number_parameters 89
_refine_ls_number_reflns 2984
_refine_ls_number_restraints 0
_refine_ls_restrained_S_all 1.206
_refine_ls_R_factor_all 0.0695
_refine_ls_R_factor_gt 0.0589
_refine_ls_shift/su_max 0.002
_refine_ls_shift/su_mean 0
_refine_ls_structure_factor_coef Fsqd
_refine_ls_weighting_details 'calc w=1/[\s^2^(Fo^2^)+(0.0221P)^2^+49.3157P] where P=(Fo^2^+2Fc^2^)/3'
_refine_ls_weighting_scheme calc
_refine_ls_wR_factor_gt 0.139
_refine_ls_wR_factor_ref 0.1432
_reflns_number_gt 2563
_reflns_number_total 2984
_reflns_threshold_expression >2sigma(I)
_cod_data_source_file bs5044.cif
_cod_data_source_block 3a
_cod_depositor_comments
;
The following automatic conversions were performed:
'_symmetry_cell_setting' value 'Monoclinic' changed to 'monoclinic'
according to '/home/saulius/struct/CIF-dictionaries/cif_core.dic'
dictionary named 'cif_core.dic' version 2.4.1 from 2010-06-29.

Automatic conversion script
Id: cif_fix_enum 1527 2010-12-29 10:47:43Z saulius 

The following automatic conversions were performed:

'_symmetry_cell_setting' value 'Monoclinic' changed to 'monoclinic'
according to /home/saulius/struct/CIF-dictionaries/cif_core.dic
dictionary named 'cif_core.dic' version 2.4.1 from 2010-06-29.

Automatic conversion script
Id: cif_fix_values 1715 2011-07-08 13:25:40Z adriana 
;
_cod_original_sg_symbol_H-M P2(1)/a
_cod_database_code 2102942

loop_
_symmetry_equiv_pos_as_xyz
'x, y, z'
'-x+1/2, y+1/2, -z'
'-x, -y, -z'
'x-1/2, -y-1/2, z'

loop_
_atom_site_type_symbol
_atom_site_label
_atom_site_fract_x
_atom_site_fract_y
_atom_site_fract_z
_atom_site_U_iso_or_equiv
_atom_site_adp_type
_atom_site_calc_flag
_atom_site_refinement_flags
_atom_site_occupancy
C C1 0.9621(18) 0.4637(18) 0.8019(11) 0.035(4) Uani d . 1
H H1D 0.8616 0.4728 0.8293 0.041 Uiso calc R 1
H H1E 1.0015 0.3598 0.8115 0.041 Uiso calc R 1
C C2 0.939(2) 0.490(2) 0.7102(11) 0.042(4) Uani d . 1
H H2A 1.0403 0.4871 0.6836 0.05 Uiso calc R 1
H H2B 0.8946 0.5926 0.7011 0.05 Uiso calc R 1
C C3 0.831(2) 0.3738(18) 0.6686(10) 0.035(4) Uani d . 1
H H3A 0.8822 0.2735 0.6698 0.042 Uiso calc R 1
H H3B 0.735 0.366 0.7 0.042 Uiso calc R 1
C C4 0.791(2) 0.417(2) 0.5793(11) 0.043(4) Uani d . 1
H H4A 0.8874 0.4225 0.5479 0.051 Uiso calc R 1
H H4B 0.7427 0.5181 0.5783 0.051 Uiso calc R 1
C C5 0.681(3) 0.305(2) 0.5363(12) 0.049(5) Uani d . 1
H H5A 0.5848 0.2986 0.5677 0.059 Uiso calc R 1
H H5B 0.7295 0.2031 0.5374 0.059 Uiso calc R 1
C C6 0.640(3) 0.347(3) 0.4462(13) 0.066(7) Uani d . 1
H H6A 0.5689 0.2724 0.4217 0.098 Uiso calc R 1
H H6B 0.7349 0.3504 0.4142 0.098 Uiso calc R 1
H H6C 0.5911 0.4473 0.4447 0.098 Uiso calc R 1
N N1 1.0710(16) 0.5717(15) 0.8387(10) 0.037(3) Uani d . 1
H H1A 1.0832 0.5534 0.8943 0.056 Uiso calc R 1
H H1B 1.0342 0.6671 0.8306 0.056 Uiso calc R 1
H H1C 1.1639 0.5622 0.8142 0.056 Uiso calc R 1
I I1 0.97165(12) 0.96748(11) 0.80108(6) 0.0293(2) Uani d . 1
I I2 0.69394(10) 1.19584(10) 0.99643(6) 0.0250(2) Uani d . 1
Pb Pb1 1 1 1 0.01592(17) Uani d S 1

loop_
_atom_site_aniso_label
_atom_site_aniso_U_11
_atom_site_aniso_U_22
_atom_site_aniso_U_33
_atom_site_aniso_U_12
_atom_site_aniso_U_13
_atom_site_aniso_U_23
C1 0.020(7) 0.032(8) 0.051(10) 0.012(6) -0.007(7) -0.003(7)
C2 0.057(12) 0.036(9) 0.032(9) -0.008(8) -0.006(8) 0.008(7)
C3 0.045(9) 0.028(8) 0.032(8) -0.004(7) -0.006(7) 0.004(6)
C4 0.056(11) 0.042(9) 0.030(9) 0.009(8) -0.003(8) 0.007(7)
C5 0.065(13) 0.046(11) 0.035(10) -0.003(9) -0.009(9) -0.002(8)
C6 0.093(19) 0.065(14) 0.036(11) 0.012(13) -0.018(11) -0.012(10)
N1 0.032(7) 0.028(7) 0.050(9) -0.004(6) -0.014(6) 0.013(6)
I1 0.0374(5) 0.0256(5) 0.0248(5) 0.0015(4) 0.0011(4) 0.0039(4)
I2 0.0176(4) 0.0197(4) 0.0376(5) 0.0079(3) -0.0024(3) -0.0052(3)
Pb1 0.0119(3) 0.0118(3) 0.0240(4) -0.0003(2) -0.0002(2) 0.0001(3)

loop_
_atom_type_symbol
_atom_type_description
_atom_type_scat_dispersion_real
_atom_type_scat_dispersion_imag
_atom_type_scat_source
C C 0.0033 0.0016 'International Tables Vol C Tables 4.2.6.8 and 6.1.1.4'
H H 0 0 'International Tables Vol C Tables 4.2.6.8 and 6.1.1.4'
N N 0.0061 0.0033 'International Tables Vol C Tables 4.2.6.8 and 6.1.1.4'
I I -0.4742 1.8119 'International Tables Vol C Tables 4.2.6.8 and 6.1.1.4'
Pb Pb -3.3944 10.1111 'International Tables Vol C Tables 4.2.6.8 and 6.1.1.4'

loop_
_exptl_crystal_face_index_h
_exptl_crystal_face_index_k
_exptl_crystal_face_index_l
_exptl_crystal_face_perp_dist
0 0 1 0.16
0 0 -1 0.16
0 1 0 0.08
0 -1 0 0.08
-1 0 0 0.01
1 0 0 0.01

loop_
_geom_angle_atom_site_label_1
_geom_angle_atom_site_label_2
_geom_angle_atom_site_label_3
_geom_angle_site_symmetry_1
_geom_angle_site_symmetry_3
_geom_angle
N1 C1 C2 . . 111.1(15)
N1 C1 H1D . . 109.4
C2 C1 H1D . . 109.4
N1 C1 H1E . . 109.4
C2 C1 H1E . . 109.4
H1D C1 H1E . . 108
C1 C2 C3 . . 112.5(14)
C1 C2 H2A . . 109.1
C3 C2 H2A . . 109.1
C1 C2 H2B . . 109.1
C3 C2 H2B . . 109.1
H2A C2 H2B . . 107.8
C4 C3 C2 . . 111.2(14)
C4 C3 H3A . . 109.4
C2 C3 H3A . . 109.4
C4 C3 H3B . . 109.4
C2 C3 H3B . . 109.4
H3A C3 H3B . . 108
C3 C4 C5 . . 112.7(15)
C3 C4 H4A . . 109
C5 C4 H4A . . 109
C3 C4 H4B . . 109
C5 C4 H4B . . 109
H4A C4 H4B . . 107.8
C4 C5 C6 . . 112.9(18)
C4 C5 H5A . . 109
C6 C5 H5A . . 109
C4 C5 H5B . . 109
C6 C5 H5B . . 109
H5A C5 H5B . . 107.8
C5 C6 H6A . . 109.5
C5 C6 H6B . . 109.5
H6A C6 H6B . . 109.5
C5 C6 H6C . . 109.5
H6A C6 H6C . . 109.5
H6B C6 H6C . . 109.5
C1 N1 H1A . . 109.5
C1 N1 H1B . . 109.5
H1A N1 H1B . . 109.5
C1 N1 H1C . . 109.5
H1A N1 H1C . . 109.5
H1B N1 H1C . . 109.5
Pb1 I2 Pb1 . 2_657 155.11(3)
I2 Pb1 I2 3_777 . 180
I2 Pb1 I2 3_777 2_647 88.70(3)
I2 Pb1 I2 . 2_647 91.30(3)
I2 Pb1 I2 3_777 4_685 91.30(3)
I2 Pb1 I2 . 4_685 88.70(3)
I2 Pb1 I2 2_647 4_685 180
I2 Pb1 I1 3_777 . 90.22(3)
I2 Pb1 I1 . . 89.78(3)
I2 Pb1 I1 2_647 . 85.39(3)
I2 Pb1 I1 4_685 . 94.61(3)
I2 Pb1 I1 3_777 3_777 89.78(3)
I2 Pb1 I1 . 3_777 90.22(3)
I2 Pb1 I1 2_647 3_777 94.61(3)
I2 Pb1 I1 4_685 3_777 85.39(3)
I1 Pb1 I1 . 3_777 180

loop_
_geom_bond_atom_site_label_1
_geom_bond_atom_site_label_2
_geom_bond_site_symmetry_2
_geom_bond_distance
C1 N1 . 1.45(2)
C1 C2 . 1.50(2)
C1 H1D . 0.99
C1 H1E . 0.99
C2 C3 . 1.53(2)
C2 H2A . 0.99
C2 H2B . 0.99
C3 C4 . 1.51(2)
C3 H3A . 0.99
C3 H3B . 0.99
C4 C5 . 1.52(3)
C4 H4A . 0.99
C4 H4B . 0.99
C5 C6 . 1.53(3)
C5 H5A . 0.99
C5 H5B . 0.99
C6 H6A . 0.98
C6 H6B . 0.98
C6 H6C . 0.98
N1 H1A . 0.91
N1 H1B . 0.91
N1 H1C . 0.91
I1 Pb1 . 3.2069(17)
I2 Pb1 . 3.1608(13)
I2 Pb1 2_657 3.1712(13)
Pb1 I2 3_777 3.1608(13)
Pb1 I2 2_647 3.1712(14)
Pb1 I2 4_685 3.1712(14)
Pb1 I1 3_777 3.2069(17)

loop_
_geom_hbond_atom_site_label_D
_geom_hbond_atom_site_label_H
_geom_hbond_atom_site_label_A
_geom_hbond_site_symmetry_A
_geom_hbond_distance_DH
_geom_hbond_distance_HA
_geom_hbond_distance_DA
_geom_hbond_angle_DHA
N1 H1A I2 4_675 0.91 2.89 3.599(13) 136
N1 H1B I1 . 0.91 2.75 3.650(13) 171
N1 H1C I1 4_675 0.91 2.69 3.553(15) 159

loop_
_geom_torsion_atom_site_label_1
_geom_torsion_atom_site_label_2
_geom_torsion_atom_site_label_3
_geom_torsion_atom_site_label_4
_geom_torsion_site_symmetry_1
_geom_torsion_site_symmetry_4
_geom_torsion
N1 C1 C2 C3 . . 177.0(15)
C1 C2 C3 C4 . . 171.6(16)
C2 C3 C4 C5 . . -178.8(17)
C3 C4 C5 C6 . . 180.0(18)
Pb1 I2 Pb1 I2 2_657 2_647 174.29(10)
Pb1 I2 Pb1 I2 2_657 4_685 -5.71(10)
Pb1 I2 Pb1 I1 2_657 . -100.32(9)
Pb1 I2 Pb1 I1 2_657 3_777 79.68(9)
